data_7025945
loop_
_publ_author_name
'Lachaize, S\'ebastien'
'Vendier, Laure'
'Sabo-Etienne, Sylviane'

_publ_section_title
;
 Silyl and sigma-silane ruthenium complexes: chloride substituent effects
 on the catalysed silylation of ethylene.
;
_journal_issue 36
_journal_name_full 'Dalton transactions (Cambridge, England : 2003)'
_journal_page_first 8492
_journal_page_last 8500
_journal_paper_doi 10.1039/c0dt00065e
_journal_volume 39
_journal_year 2010
_chemical_compound_source 'synthesis as described'
_chemical_formula_moiety 'C27 H47 Cl4 P Ru Si2, 0.5(C7 H8 )'
_chemical_formula_sum 'C30.5 H51 Cl4 P Ru Si2'
_chemical_formula_weight 747.73
_chemical_name_systematic
;
?
;
_space_group_IT_number 2
_symmetry_cell_setting triclinic
_symmetry_Int_Tables_number 2
_symmetry_space_group_name_Hall '-P 1'
_symmetry_space_group_name_H-M 'P -1'
_atom_sites_solution_hydrogens geom
_atom_sites_solution_primary direct
_atom_sites_solution_secondary difmap
_cell_angle_alpha 94.278(5)
_cell_angle_beta 94.911(3)
_cell_angle_gamma 92.777(6)
_cell_formula_units_Z 2
_cell_length_a 10.1180(8)
_cell_length_b 11.3620(10)
_cell_length_c 14.9910(9)
_cell_measurement_reflns_used 5600
_cell_measurement_temperature 160(2)
_cell_measurement_theta_max 32.5
_cell_measurement_theta_min 2.1
_cell_measurement_wavelength 0.71073
_cell_volume 1709.7(2)
_computing_cell_refinement 'CrysAlis RED, Oxford Diffraction Ltd.'
_computing_data_collection 'CrysAlis CCD, Oxford Diffraction Ltd.'
_computing_data_reduction 'CrysAlis RED, Oxford Diffraction Ltd.'
_computing_molecular_graphics 'Ortep-3 for Windows (Farrugia, 1997)'
_computing_publication_material 'WinGX publication routines (Farrugia, 1999)'
_computing_structure_refinement 'SHELXL-97 (Sheldrick, 2008)'
_computing_structure_solution 'SIR92 (Giacovazzo et al, 1993)'
_diffrn_ambient_temperature 160(2)
_diffrn_measured_fraction_theta_full 0.936
_diffrn_measured_fraction_theta_max 0.936
_diffrn_measurement_device_type 'Oxford-Diffraction XCALIBUR'
_diffrn_measurement_method \w-\f
_diffrn_radiation_monochromator graphite
_diffrn_radiation_source 'fine-focus sealed tube'
_diffrn_radiation_type MoK\a
_diffrn_radiation_wavelength 0.71073
_diffrn_reflns_av_R_equivalents 0.0311
_diffrn_reflns_av_unetI/netI 0.0187
_diffrn_reflns_limit_h_max 12
_diffrn_reflns_limit_h_min -12
_diffrn_reflns_limit_k_max 13
_diffrn_reflns_limit_k_min -13
_diffrn_reflns_limit_l_max 17
_diffrn_reflns_limit_l_min -17
_diffrn_reflns_number 23632
_diffrn_reflns_theta_full 25.02
_diffrn_reflns_theta_max 25.02
_diffrn_reflns_theta_min 3.25
_diffrn_standards_decay_% 0
_diffrn_standards_interval_count 0
_diffrn_standards_interval_time 0
_diffrn_standards_number 0
_exptl_absorpt_coefficient_mu 0.908
_exptl_absorpt_correction_T_max 0.855
_exptl_absorpt_correction_T_min 0.533
_exptl_absorpt_correction_type refdelf
_exptl_absorpt_process_details
;
(See: Walker, N. & Stuart, D. (1983) Acta Cryst. A39, 158-166)
;
_exptl_crystal_colour yellow
_exptl_crystal_density_diffrn 1.453
_exptl_crystal_density_method 'not measured'
_exptl_crystal_description block
_exptl_crystal_F_000 778
_exptl_crystal_size_max 0.25
_exptl_crystal_size_mid 0.17
_exptl_crystal_size_min 0.07
_refine_diff_density_max 1.956
_refine_diff_density_min -3.062
_refine_diff_density_rms 0.094
_refine_ls_extinction_method none
_refine_ls_goodness_of_fit_ref 1.056
_refine_ls_hydrogen_treatment constr
_refine_ls_matrix_type full
_refine_ls_number_parameters 371
_refine_ls_number_reflns 5653
_refine_ls_number_restraints 31
_refine_ls_restrained_S_all 1.053
_refine_ls_R_factor_all 0.0409
_refine_ls_R_factor_gt 0.0391
_refine_ls_shift/su_max 0.003
_refine_ls_shift/su_mean 0
_refine_ls_structure_factor_coef Fsqd
_refine_ls_weighting_details 'calc w=1/[\s^2^(Fo^2^)+(0.0463P)^2^+5.2083P] where P=(Fo^2^+2Fc^2^)/3'
_refine_ls_weighting_scheme calc
_refine_ls_wR_factor_gt 0.0954
_refine_ls_wR_factor_ref 0.0971
_reflns_number_gt 5326
_reflns_number_total 5653
_reflns_threshold_expression >2\s(I)
_cod_data_source_file c0dt00065e.txt
_cod_data_source_block lsl221lv
_cod_original_formula_sum 'C30.50 H51 Cl4 P Ru Si2'
_cod_database_code 7025945

loop_
_symmetry_equiv_pos_as_xyz
'x, y, z'
'-x, -y, -z'

loop_
_atom_site_label
_atom_site_type_symbol
_atom_site_fract_x
_atom_site_fract_y
_atom_site_fract_z
_atom_site_U_iso_or_equiv
_atom_site_adp_type
_atom_site_occupancy
_atom_site_symmetry_multiplicity
_atom_site_calc_flag
_atom_site_refinement_flags
_atom_site_disorder_assembly
_atom_site_disorder_group
C1 C 0.0474(3) 0.0429(3) 0.3629(2) 0.0250(8) Uani 1 1 d . . .
C2 C 0.0418(3) 0.1654(3) 0.3620(2) 0.0255(8) Uani 1 1 d . . .
H2 H -0.0334 0.1975 0.3323 0.031 Uiso 1 1 calc R . .
C3 C 0.1462(4) 0.2428(3) 0.4046(2) 0.0256(8) Uani 1 1 d . . .
H3 H 0.1403 0.3257 0.4026 0.031 Uiso 1 1 calc R . .
C4 C 0.2585(4) 0.1984(3) 0.4497(2) 0.0238(8) Uani 1 1 d . . .
H4 H 0.3263 0.2503 0.4809 0.029 Uiso 1 1 calc R . .
C5 C 0.2679(4) 0.0741(3) 0.4475(2) 0.0244(8) Uani 1 1 d . . .
H5 H 0.3447 0.0423 0.4753 0.029 Uiso 1 1 calc R . .
C6 C 0.1649(4) -0.0023(3) 0.4045(2) 0.0248(8) Uani 1 1 d . . .
H6 H 0.1732 -0.0854 0.4031 0.03 Uiso 1 1 calc R . .
C13 C -0.0705(4) -0.0386(4) 0.3273(3) 0.0391(10) Uani 1 1 d . . .
H13A H -0.1232 -0.057 0.3769 0.059 Uiso 1 1 calc R . .
H13B H -0.0394 -0.1118 0.2996 0.059 Uiso 1 1 calc R . .
H13C H -0.1256 0.0001 0.2824 0.059 Uiso 1 1 calc R . .
C111 C 0.3301(3) 0.2521(3) 0.0929(2) 0.0163(7) Uani 1 1 d . . .
H111 H 0.4047 0.1983 0.1013 0.02 Uiso 1 1 calc R . .
C112 C 0.3902(4) 0.3632(3) 0.0542(2) 0.0223(7) Uani 1 1 d . . .
H11D H 0.319 0.4174 0.0397 0.027 Uiso 1 1 calc R . .
H11E H 0.4559 0.4054 0.0997 0.027 Uiso 1 1 calc R . .
C113 C 0.4580(4) 0.3284(3) -0.0308(2) 0.0268(8) Uani 1 1 d . . .
H11F H 0.4939 0.4007 -0.0553 0.032 Uiso 1 1 calc R . .
H11G H 0.5336 0.2795 -0.015 0.032 Uiso 1 1 calc R . .
C114 C 0.3634(4) 0.2599(3) -0.1025(2) 0.0264(8) Uani 1 1 d . . .
H11H H 0.4123 0.2344 -0.1544 0.032 Uiso 1 1 calc R . .
H11I H 0.2929 0.3113 -0.1237 0.032 Uiso 1 1 calc R . .
C115 C 0.3008(3) 0.1519(3) -0.0643(2) 0.0238(8) Uani 1 1 d . . .
H11J H 0.3707 0.097 -0.0485 0.029 Uiso 1 1 calc R . .
H11K H 0.2358 0.1099 -0.1104 0.029 Uiso 1 1 calc R . .
C116 C 0.2307(3) 0.1881(3) 0.0195(2) 0.0190(7) Uani 1 1 d . . .
H11L H 0.19 0.1169 0.0428 0.023 Uiso 1 1 calc R . .
H11M H 0.159 0.241 0.0034 0.023 Uiso 1 1 calc R . .
C121 C 0.0957(3) 0.3416(3) 0.1877(2) 0.0187(7) Uani 1 1 d . . .
H121 H 0.0717 0.367 0.2493 0.022 Uiso 1 1 calc R . .
C122 C 0.0936(3) 0.4545(3) 0.1366(2) 0.0227(7) Uani 1 1 d . . .
H12A H 0.165 0.512 0.164 0.027 Uiso 1 1 calc R . .
H12B H 0.1108 0.4346 0.0733 0.027 Uiso 1 1 calc R . .
C123 C -0.0410(4) 0.5104(3) 0.1395(3) 0.0298(8) Uani 1 1 d . . .
H12C H -0.0537 0.5377 0.2023 0.036 Uiso 1 1 calc R . .
H12D H -0.0417 0.5802 0.1037 0.036 Uiso 1 1 calc R . .
C124 C -0.1556(4) 0.4229(4) 0.1025(3) 0.0315(9) Uani 1 1 d . . .
H12E H -0.241 0.4598 0.1098 0.038 Uiso 1 1 calc R . .
H12F H -0.1494 0.4036 0.0376 0.038 Uiso 1 1 calc R . .
C125 C -0.1525(3) 0.3097(3) 0.1509(3) 0.0269(8) Uani 1 1 d . . .
H12G H -0.2235 0.2525 0.1226 0.032 Uiso 1 1 calc R . .
H12H H -0.17 0.3275 0.2144 0.032 Uiso 1 1 calc R . .
C126 C -0.0180(3) 0.2543(3) 0.1475(2) 0.0196(7) Uani 1 1 d . . .
H12I H -0.0039 0.23 0.0843 0.024 Uiso 1 1 calc R . .
H12J H -0.0178 0.1827 0.1813 0.024 Uiso 1 1 calc R . .
C131 C 0.3680(3) 0.4069(3) 0.2550(2) 0.0159(6) Uani 1 1 d . . .
H131 H 0.3587 0.4667 0.2095 0.019 Uiso 1 1 calc R . .
C132 C 0.5166(3) 0.3850(3) 0.2665(2) 0.0196(7) Uani 1 1 d . . .
H13D H 0.5348 0.3354 0.3172 0.023 Uiso 1 1 calc R . .
H13E H 0.5429 0.3422 0.2113 0.023 Uiso 1 1 calc R . .
C133 C 0.5975(3) 0.5025(3) 0.2845(2) 0.0239(7) Uani 1 1 d . . .
H13F H 0.6933 0.4877 0.291 0.029 Uiso 1 1 calc R . .
H13G H 0.5813 0.5509 0.2328 0.029 Uiso 1 1 calc R . .
C134 C 0.5601(4) 0.5700(3) 0.3694(2) 0.0284(8) Uani 1 1 d . . .
H13H H 0.6085 0.6484 0.3772 0.034 Uiso 1 1 calc R . .
H13I H 0.5868 0.5262 0.4221 0.034 Uiso 1 1 calc R . .
C135 C 0.4110(4) 0.5860(3) 0.3646(3) 0.0304(9) Uani 1 1 d . . .
H13J H 0.3874 0.6405 0.3179 0.036 Uiso 1 1 calc R . .
H13K H 0.3884 0.6229 0.4229 0.036 Uiso 1 1 calc R . .
C136 C 0.3281(4) 0.4685(3) 0.3427(2) 0.0251(8) Uani 1 1 d . . .
H13L H 0.3434 0.4166 0.3924 0.03 Uiso 1 1 calc R . .
H13M H 0.2324 0.4838 0.3362 0.03 Uiso 1 1 calc R . .
C101 C -0.0329(7) 0.4334(8) 0.5222(5) 0.0257(17) Uani 0.5 1 d PD A -1
C102 C -0.091(3) 0.475(2) 0.4447(18) 0.040(5) Uani 0.5 1 d PD A -1
H102 H -0.165 0.4315 0.413 0.048 Uiso 0.5 1 calc PR A -1
C103 C -0.0425(11) 0.5770(10) 0.4124(6) 0.047(3) Uani 0.5 1 d PD A -1
H103 H -0.0869 0.6067 0.361 0.057 Uiso 0.5 1 calc PR A -1
C104 C 0.0702(14) 0.6360(12) 0.4548(9) 0.053(5) Uani 0.5 1 d PD A -1
H104 H 0.1063 0.7045 0.431 0.064 Uiso 0.5 1 calc PR A -1
C105 C 0.1308(9) 0.5960(10) 0.5319(7) 0.046(3) Uani 0.5 1 d PD A -1
H105 H 0.2059 0.6387 0.5631 0.056 Uiso 0.5 1 calc PR A -1
C106 C 0.081(2) 0.493(2) 0.5632(18) 0.031(4) Uani 0.5 1 d PD A -1
H106 H 0.1257 0.4621 0.6139 0.037 Uiso 0.5 1 calc PR A -1
C107 C -0.0869(14) 0.3214(13) 0.5560(9) 0.040(3) Uani 0.5 1 d PD A -1
H10A H -0.0193 0.2625 0.5552 0.06 Uiso 0.5 1 calc PR A -1
H10B H -0.166 0.291 0.5173 0.06 Uiso 0.5 1 calc PR A -1
H10C H -0.1106 0.3375 0.6176 0.06 Uiso 0.5 1 calc PR A -1
Ru1 Ru 0.24427(2) 0.11633(2) 0.303612(16) 0.01396(10) Uani 1 1 d . B .
P1 P 0.26193(8) 0.27406(7) 0.20593(5) 0.01354(18) Uani 1 1 d . . .
Cl1 Cl 0.58607(8) 0.16052(8) 0.42239(6) 0.0257(2) Uani 1 1 d . B .
Cl5 Cl 0.19449(10) -0.20943(8) 0.24026(7) 0.0336(2) Uani 1 1 d . B .
Si1 Si 0.46694(8) 0.06740(8) 0.30994(6) 0.01634(19) Uani 1 1 d . . .
Cl2A Cl 0.59285(9) 0.09443(8) 0.20886(6) 0.0250(2) Uani 0.9 1 d P B 1
C98A C 0.5053(3) -0.0936(2) 0.33715(19) 0.0250(2) Uani 0.9 1 d P B 1
H98A H 0.473 -0.1488 0.2857 0.037 Uiso 0.9 1 calc PR B 1
H98B H 0.4608 -0.1139 0.3899 0.037 Uiso 0.9 1 calc PR B 1
H98C H 0.6015 -0.0989 0.3495 0.037 Uiso 0.9 1 calc PR B 1
Cl2B Cl 0.5053(3) -0.0936(2) 0.33715(19) 0.0250(2) Uani 0.1 1 d P B 2
C98B C 0.59285(9) 0.09443(8) 0.20886(6) 0.0250(2) Uani 0.1 1 d P B 2
H98D H 0.6774 0.0585 0.2235 0.037 Uiso 0.1 1 d P C 2
H98E H 0.609 0.1794 0.2045 0.037 Uiso 0.1 1 d P D 2
H98F H 0.551 0.0579 0.1514 0.037 Uiso 0.1 1 d P E 2
Si2 Si 0.21496(9) -0.03900(8) 0.18844(6) 0.0178(2) Uani 1 1 d . . .
Cl3A Cl 0.03119(9) -0.04684(9) 0.11129(6) 0.0236(2) Uani 0.8 1 d P B 1
C99A C 0.3344(2) -0.07597(19) 0.09814(14) 0.0236(2) Uani 0.8 1 d P B 1
H99A H 0.2921 -0.1372 0.054 0.035 Uiso 0.8 1 d P F 1
H99B H 0.4163 -0.105 0.1266 0.035 Uiso 0.8 1 d P G 1
H99C H 0.356 -0.0048 0.0681 0.035 Uiso 0.8 1 d P H 1
Cl3B Cl 0.3344(2) -0.07597(19) 0.09814(14) 0.0236(2) Uani 0.2 1 d P B 2
C99B C 0.03119(9) -0.04684(9) 0.11129(6) 0.0236(2) Uani 0.2 1 d P B 2
H99D H 0.0261 0.0222 0.076 0.035 Uiso 0.2 1 d P I 2
H99E H -0.0407 -0.0473 0.1511 0.035 Uiso 0.2 1 d P J 2
H99F H 0.0225 -0.1191 0.0707 0.035 Uiso 0.2 1 d P K 2

loop_
_atom_site_aniso_label
_atom_site_aniso_U_11
_atom_site_aniso_U_22
_atom_site_aniso_U_33
_atom_site_aniso_U_23
_atom_site_aniso_U_13
_atom_site_aniso_U_12
C1 0.0208(17) 0.034(2) 0.0216(17) 0.0065(15) 0.0083(14) -0.0004(15)
C2 0.0222(17) 0.037(2) 0.0196(17) 0.0079(16) 0.0086(14) 0.0094(16)
C3 0.035(2) 0.0243(18) 0.0186(17) -0.0017(14) 0.0118(15) 0.0038(16)
C4 0.0290(18) 0.0286(19) 0.0138(16) -0.0008(14) 0.0045(14) -0.0001(15)
C5 0.0278(18) 0.033(2) 0.0135(16) 0.0085(15) 0.0032(13) 0.0035(16)
C6 0.0316(19) 0.0240(18) 0.0212(17) 0.0114(15) 0.0084(14) 0.0003(15)
C13 0.026(2) 0.047(3) 0.045(2) 0.008(2) 0.0073(17) -0.0074(18)
C111 0.0164(15) 0.0168(16) 0.0162(15) 0.0019(13) 0.0035(12) 0.0001(13)
C112 0.0297(18) 0.0191(17) 0.0183(16) 0.0019(14) 0.0053(14) -0.0025(14)
C113 0.0321(19) 0.0262(19) 0.0240(18) 0.0045(15) 0.0128(15) -0.0026(16)
C114 0.0317(19) 0.032(2) 0.0175(17) 0.0031(15) 0.0093(14) 0.0063(16)
C115 0.0236(17) 0.0282(19) 0.0185(17) -0.0047(14) 0.0035(14) -0.0016(15)
C116 0.0159(15) 0.0236(17) 0.0173(16) -0.0005(13) 0.0024(13) -0.0007(13)
C121 0.0198(16) 0.0189(16) 0.0181(16) 0.0035(13) 0.0015(13) 0.0046(13)
C122 0.0209(17) 0.0195(17) 0.0284(18) 0.0086(15) -0.0001(14) 0.0032(14)
C123 0.0299(19) 0.0274(19) 0.035(2) 0.0109(17) 0.0018(16) 0.0142(16)
C124 0.0204(17) 0.037(2) 0.039(2) 0.0137(18) 0.0028(16) 0.0103(16)
C125 0.0155(16) 0.035(2) 0.032(2) 0.0112(17) 0.0057(14) 0.0044(15)
C126 0.0165(15) 0.0210(17) 0.0214(17) 0.0053(14) -0.0004(13) 0.0011(13)
C131 0.0182(15) 0.0125(15) 0.0165(15) -0.0004(13) 0.0012(12) -0.0001(12)
C132 0.0188(16) 0.0186(16) 0.0207(16) 0.0008(13) -0.0019(13) 0.0023(13)
C133 0.0202(17) 0.0243(18) 0.0258(18) -0.0004(15) -0.0023(14) -0.0019(14)
C134 0.0309(19) 0.0244(19) 0.0270(19) -0.0054(15) -0.0040(15) -0.0053(15)
C135 0.033(2) 0.0202(18) 0.036(2) -0.0126(16) 0.0010(16) -0.0003(15)
C136 0.0265(18) 0.0236(18) 0.0239(18) -0.0074(15) 0.0025(14) 0.0028(15)
C101 0.020(4) 0.028(5) 0.029(5) -0.003(4) 0.007(4) 0.005(4)
C102 0.040(10) 0.037(15) 0.039(10) -0.010(8) -0.016(8) 0.018(7)
C103 0.073(8) 0.045(6) 0.029(5) 0.012(5) 0.012(5) 0.025(6)
C104 0.070(11) 0.026(9) 0.075(10) 0.015(7) 0.056(9) 0.006(7)
C105 0.031(5) 0.034(6) 0.074(8) -0.010(5) 0.020(5) -0.003(4)
C106 0.032(7) 0.032(13) 0.028(7) -0.003(6) -0.004(6) 0.013(7)
C107 0.034(5) 0.037(9) 0.051(7) 0.004(6) 0.024(5) -0.008(5)
Ru1 0.01471(14) 0.01449(15) 0.01277(15) 0.00224(10) 0.00037(10) 0.00136(10)
P1 0.0143(4) 0.0132(4) 0.0130(4) 0.0011(3) 0.0004(3) 0.0013(3)
Cl1 0.0273(4) 0.0248(4) 0.0226(4) 0.0027(3) -0.0097(3) -0.0034(3)
Cl5 0.0398(5) 0.0182(4) 0.0411(5) 0.0059(4) -0.0066(4) -0.0021(4)
Si1 0.0162(4) 0.0157(4) 0.0165(4) 0.0012(3) -0.0018(3) 0.0016(3)
Cl2A 0.0212(4) 0.0251(4) 0.0293(5) 0.0035(4) 0.0045(3) 0.0031(3)
C98A 0.0212(4) 0.0251(4) 0.0293(5) 0.0035(4) 0.0045(3) 0.0031(3)
Cl2B 0.0212(4) 0.0251(4) 0.0293(5) 0.0035(4) 0.0045(3) 0.0031(3)
C98B 0.0212(4) 0.0251(4) 0.0293(5) 0.0035(4) 0.0045(3) 0.0031(3)
Si2 0.0178(4) 0.0155(4) 0.0192(4) -0.0001(4) -0.0026(3) -0.0001(3)
Cl3A 0.0198(4) 0.0260(5) 0.0230(4) 0.0003(4) -0.0068(3) -0.0027(4)
C99A 0.0198(4) 0.0260(5) 0.0230(4) 0.0003(4) -0.0068(3) -0.0027(4)
Cl3B 0.0198(4) 0.0260(5) 0.0230(4) 0.0003(4) -0.0068(3) -0.0027(4)
C99B 0.0198(4) 0.0260(5) 0.0230(4) 0.0003(4) -0.0068(3) -0.0027(4)

loop_
_atom_type_symbol
_atom_type_description
_atom_type_scat_dispersion_real
_atom_type_scat_dispersion_imag
_atom_type_scat_source
C C 0.0033 0.0016 'International Tables Vol C Tables 4.2.6.8 and 6.1.1.4'
H H 0 0 'International Tables Vol C Tables 4.2.6.8 and 6.1.1.4'
Si Si 0.0817 0.0704 'International Tables Vol C Tables 4.2.6.8 and 6.1.1.4'
P P 0.1023 0.0942 'International Tables Vol C Tables 4.2.6.8 and 6.1.1.4'
Cl Cl 0.1484 0.1585 'International Tables Vol C Tables 4.2.6.8 and 6.1.1.4'
Ru Ru -1.2594 0.8363 'International Tables Vol C Tables 4.2.6.8 and 6.1.1.4'

loop_
_geom_angle_atom_site_label_1
_geom_angle_atom_site_label_2
_geom_angle_atom_site_label_3
_geom_angle
C2 C1 C6 117.8(3)
C2 C1 C13 121.0(3)
C6 C1 C13 121.0(3)
C2 C1 Ru1 72.22(19)
C6 C1 Ru1 67.69(18)
C13 C1 Ru1 135.4(3)
C1 C2 C3 121.2(3)
C1 C2 Ru1 73.65(19)
C3 C2 Ru1 70.73(19)
C1 C2 H2 119.4
C3 C2 H2 119.4
Ru1 C2 H2 128.5
C4 C3 C2 120.9(3)
C4 C3 Ru1 71.54(19)
C2 C3 Ru1 74.18(19)
C4 C3 H3 119.5
C2 C3 H3 119.5
Ru1 C3 H3 126.7
C3 C4 C5 118.3(3)
C3 C4 Ru1 73.10(19)
C5 C4 Ru1 69.32(19)
C3 C4 H4 120.9
C5 C4 H4 120.9
Ru1 C4 H4 128.9
C6 C5 C4 120.6(3)
C6 C5 Ru1 73.1(2)
C4 C5 Ru1 74.4(2)
C6 C5 H5 119.7
C4 C5 H5 119.7
Ru1 C5 H5 124.4
C5 C6 C1 121.0(3)
C5 C6 Ru1 70.65(19)
C1 C6 Ru1 76.7(2)
C5 C6 H6 119.5
C1 C6 H6 119.5
Ru1 C6 H6 124.8
C1 C13 H13A 109.5
C1 C13 H13B 109.5
H13A C13 H13B 109.5
C1 C13 H13C 109.5
H13A C13 H13C 109.5
H13B C13 H13C 109.5
C116 C111 C112 107.9(3)
C116 C111 P1 113.8(2)
C112 C111 P1 116.9(2)
C116 C111 H111 105.8
C112 C111 H111 105.8
P1 C111 H111 105.8
C113 C112 C111 110.5(3)
C113 C112 H11D 109.6
C111 C112 H11D 109.6
C113 C112 H11E 109.6
C111 C112 H11E 109.6
H11D C112 H11E 108.1
C114 C113 C112 112.2(3)
C114 C113 H11F 109.2
C112 C113 H11F 109.2
C114 C113 H11G 109.2
C112 C113 H11G 109.2
H11F C113 H11G 107.9
C113 C114 C115 109.9(3)
C113 C114 H11H 109.7
C115 C114 H11H 109.7
C113 C114 H11I 109.7
C115 C114 H11I 109.7
H11H C114 H11I 108.2
C114 C115 C116 110.9(3)
C114 C115 H11J 109.5
C116 C115 H11J 109.5
C114 C115 H11K 109.5
C116 C115 H11K 109.5
H11J C115 H11K 108
C115 C116 C111 110.6(3)
C115 C116 H11L 109.5
C111 C116 H11L 109.5
C115 C116 H11M 109.5
C111 C116 H11M 109.5
H11L C116 H11M 108.1
C126 C121 C122 109.5(3)
C126 C121 P1 114.5(2)
C122 C121 P1 116.4(2)
C126 C121 H121 105.1
C122 C121 H121 105.1
P1 C121 H121 105.1
C123 C122 C121 110.8(3)
C123 C122 H12A 109.5
C121 C122 H12A 109.5
C123 C122 H12B 109.5
C121 C122 H12B 109.5
H12A C122 H12B 108.1
C124 C123 C122 111.6(3)
C124 C123 H12C 109.3
C122 C123 H12C 109.3
C124 C123 H12D 109.3
C122 C123 H12D 109.3
H12C C123 H12D 108
C125 C124 C123 111.3(3)
C125 C124 H12E 109.4
C123 C124 H12E 109.4
C125 C124 H12F 109.4
C123 C124 H12F 109.4
H12E C124 H12F 108
C124 C125 C126 111.2(3)
C124 C125 H12G 109.4
C126 C125 H12G 109.4
C124 C125 H12H 109.4
C126 C125 H12H 109.4
H12G C125 H12H 108
C125 C126 C121 111.1(3)
C125 C126 H12I 109.4
C121 C126 H12I 109.4
C125 C126 H12J 109.4
C121 C126 H12J 109.4
H12I C126 H12J 108
C132 C131 C136 108.8(3)
C132 C131 P1 113.6(2)
C136 C131 P1 116.9(2)
C132 C131 H131 105.5
C136 C131 H131 105.5
P1 C131 H131 105.5
C133 C132 C131 109.9(3)
C133 C132 H13D 109.7
C131 C132 H13D 109.7
C133 C132 H13E 109.7
C131 C132 H13E 109.7
H13D C132 H13E 108.2
C134 C133 C132 110.9(3)
C134 C133 H13F 109.5
C132 C133 H13F 109.5
C134 C133 H13G 109.5
C132 C133 H13G 109.5
H13F C133 H13G 108
C133 C134 C135 110.9(3)
C133 C134 H13H 109.5
C135 C134 H13H 109.5
C133 C134 H13I 109.5
C135 C134 H13I 109.5
H13H C134 H13I 108.1
C134 C135 C136 112.7(3)
C134 C135 H13J 109.1
C136 C135 H13J 109.1
C134 C135 H13K 109.1
C136 C135 H13K 109.1
H13J C135 H13K 107.8
C131 C136 C135 109.6(3)
C131 C136 H13L 109.8
C135 C136 H13L 109.8
C131 C136 H13M 109.8
C135 C136 H13M 109.8
H13L C136 H13M 108.2
C106 C101 C102 118.1(10)
C106 C101 C107 121.4(9)
C102 C101 C107 120.4(9)
C103 C102 C101 121.4(13)
C103 C102 H102 119.3
C101 C102 H102 119.3
C102 C103 C104 119.6(12)
C102 C103 H103 120.2
C104 C103 H103 120.2
C103 C104 C105 120.1(10)
C103 C104 H104 119.9
C105 C104 H104 119.9
C104 C105 C106 119.2(11)
C104 C105 H105 120.4
C106 C105 H105 120.4
C101 C106 C105 121.4(12)
C101 C106 H106 119.3
C105 C106 H106 119.3
C5 Ru1 C6 36.25(13)
C5 Ru1 C4 36.31(13)
C6 Ru1 C4 64.75(13)
C5 Ru1 C3 64.12(14)
C6 Ru1 C3 75.04(13)
C4 Ru1 C3 35.36(13)
C5 Ru1 Si1 81.85(10)
C6 Ru1 Si1 100.89(10)
C4 Ru1 Si1 94.50(9)
C3 Ru1 Si1 127.36(10)
C5 Ru1 Si2 119.69(10)
C6 Ru1 Si2 91.46(9)
C4 Ru1 Si2 155.45(10)
C3 Ru1 Si2 147.58(9)
Si1 Ru1 Si2 83.67(3)
C5 Ru1 C2 74.96(13)
C6 Ru1 C2 62.85(13)
C4 Ru1 C2 63.34(12)
C3 Ru1 C2 35.09(13)
Si1 Ru1 C2 156.16(9)
Si2 Ru1 C2 112.54(9)
C5 Ru1 C1 64.32(13)
C6 Ru1 C1 35.65(13)
C4 Ru1 C1 75.12(12)
C3 Ru1 C1 62.63(12)
Si1 Ru1 C1 135.86(10)
Si2 Ru1 C1 89.14(9)
C2 Ru1 C1 34.13(13)
C5 Ru1 P1 143.53(10)
C6 Ru1 P1 160.92(10)
C4 Ru1 P1 108.25(9)
C3 Ru1 P1 89.37(9)
Si1 Ru1 P1 97.30(3)
Si2 Ru1 P1 96.25(3)
C2 Ru1 P1 98.07(9)
C1 Ru1 P1 126.80(10)
C131 P1 C111 99.84(14)
C131 P1 C121 100.48(14)
C111 P1 C121 107.46(15)
C131 P1 Ru1 114.94(11)
C111 P1 Ru1 122.07(11)
C121 P1 Ru1 109.63(10)
C98A Si1 Cl2A 101.12(9)
C98A Si1 Cl1 98.06(9)
Cl2A Si1 Cl1 99.20(5)
C98A Si1 Ru1 117.17(9)
Cl2A Si1 Ru1 124.48(5)
Cl1 Si1 Ru1 112.42(4)
Si1 Cl2A H98D 109.4
Si1 Cl2A H98E 109.4
H98D Cl2A H98E 109.5
Si1 Cl2A H98F 109.4
H98D Cl2A H98F 109.5
H98E Cl2A H98F 109.6
Si1 C98A H98A 109.5
Si1 C98A H98B 109.5
Si1 C98A H98C 109.5
C99A Si2 Cl3A 101.68(8)
C99A Si2 Cl5 99.11(8)
Cl3A Si2 Cl5 97.33(5)
C99A Si2 Ru1 126.79(7)
Cl3A Si2 Ru1 114.75(5)
Cl5 Si2 Ru1 112.40(5)
Si2 Cl3A H99D 109.4
Si2 Cl3A H99E 109.5
H99D Cl3A H99E 109.5
Si2 Cl3A H99F 109.5
H99D Cl3A H99F 109.5
H99E Cl3A H99F 109.5
Si2 C99A H99A 109.5
Si2 C99A H99B 109.4
H99A C99A H99B 109.4
Si2 C99A H99C 109.5
H99A C99A H99C 109.6
H99B C99A H99C 109.4

loop_
_geom_bond_atom_site_label_1
_geom_bond_atom_site_label_2
_geom_bond_distance
C1 C2 1.397(5)
C1 C6 1.431(5)
C1 C13 1.508(5)
C1 Ru1 2.389(3)
C2 C3 1.416(5)
C2 Ru1 2.371(3)
C2 H2 0.95
C3 C4 1.407(5)
C3 Ru1 2.326(3)
C3 H3 0.95
C4 C5 1.418(5)
C4 Ru1 2.306(3)
C4 H4 0.95
C5 C6 1.404(5)
C5 Ru1 2.240(3)
C5 H5 0.95
C6 Ru1 2.271(3)
C6 H6 0.95
C13 H13A 0.98
C13 H13B 0.98
C13 H13C 0.98
C111 C116 1.539(4)
C111 C112 1.547(4)
C111 P1 1.888(3)
C111 H111 1
C112 C113 1.534(4)
C112 H11D 0.99
C112 H11E 0.99
C113 C114 1.518(5)
C113 H11F 0.99
C113 H11G 0.99
C114 C115 1.525(5)
C114 H11H 0.99
C114 H11I 0.99
C115 C116 1.534(4)
C115 H11J 0.99
C115 H11K 0.99
C116 H11L 0.99
C116 H11M 0.99
C121 C126 1.534(4)
C121 C122 1.543(5)
C121 P1 1.889(3)
C121 H121 1
C122 C123 1.534(5)
C122 H12A 0.99
C122 H12B 0.99
C123 C124 1.528(5)
C123 H12C 0.99
C123 H12D 0.99
C124 C125 1.524(5)
C124 H12E 0.99
C124 H12F 0.99
C125 C126 1.531(5)
C125 H12G 0.99
C125 H12H 0.99
C126 H12I 0.99
C126 H12J 0.99
C131 C132 1.534(4)
C131 C136 1.536(4)
C131 P1 1.874(3)
C131 H131 1
C132 C133 1.526(4)
C132 H13D 0.99
C132 H13E 0.99
C133 C134 1.522(5)
C133 H13F 0.99
C133 H13G 0.99
C134 C135 1.525(5)
C134 H13H 0.99
C134 H13I 0.99
C135 C136 1.541(5)
C135 H13J 0.99
C135 H13K 0.99
C136 H13L 0.99
C136 H13M 0.99
C101 C106 1.376(11)
C101 C102 1.379(11)
C101 C107 1.500(13)
C102 C103 1.376(12)
C102 H102 0.95
C103 C104 1.376(12)
C103 H103 0.95
C104 C105 1.379(12)
C104 H104 0.95
C105 C106 1.387(12)
C105 H105 0.95
C106 H106 0.95
C107 H10A 0.98
C107 H10B 0.98
C107 H10C 0.98
Ru1 Si1 2.3423(9)
Ru1 Si2 2.3645(9)
Ru1 P1 2.4069(9)
Cl1 Si1 2.1625(12)
Cl5 Si2 2.1469(13)
Si1 C98A 1.954(3)
Si1 Cl2A 2.0918(12)
Cl2A H98D 0.9799
Cl2A H98E 0.9793
Cl2A H98F 0.9795
C98A H98A 0.98
C98A H98B 0.98
C98A H98C 0.98
Si2 C99A 1.927(2)
Si2 Cl3A 2.0984(13)
Cl3A H99D 0.9799
Cl3A H99E 0.9795
Cl3A H99F 0.9801
C99A H99A 0.9796
C99A H99B 0.9814
C99A H99C 0.979
